data_7226457
loop_
_publ_author_name
'de Vries, Elise J. C.'
'Kantengwa, Sylvia'
'Ayamine, Alban'
'B\'athori, Nikoletta B.'

_publ_section_title
;
 Testing the limits of synthon engineering: salts of salicylic and
 sulfosalicylic acid with nucleobases and derivatives
;
_journal_issue 39
_journal_name_full CrystEngComm
_journal_page_first 7573
_journal_paper_doi 10.1039/C6CE01534D
_journal_volume 18
_journal_year 2016
_chemical_formula_sum 'C21 H20 N4 O7 S'
_chemical_formula_weight 472.47
_chemical_melting_point 520.0(10)
_chemical_name_common 2[BIM+][SSA-2]H2O
_chemical_name_systematic 'Di-benzimidazolium sulfosalicylate monohydrate '
_space_group_crystal_system monoclinic
_space_group_IT_number 14
_space_group_name_Hall '-P 2ybc'
_space_group_name_H-M_alt 'P 1 21/c 1'
_symmetry_space_group_name_Hall '-P 2ybc'
_symmetry_space_group_name_H-M 'P 1 21/c 1'
_atom_sites_solution_hydrogens geom
_atom_sites_solution_primary direct
_atom_sites_solution_secondary difmap
_audit_creation_method SHELXL-97
_audit_update_record
;
2016-08-13 deposited with the CCDC.
2016-09-01 downloaded from the CCDC.
;
_cell_angle_alpha 90.00
_cell_angle_beta 102.12(3)
_cell_angle_gamma 90.00
_cell_formula_units_Z 4
_cell_length_a 9.909(2)
_cell_length_b 9.817(2)
_cell_length_c 22.872(5)
_cell_measurement_reflns_used 4571
_cell_measurement_temperature 173(2)
_cell_measurement_theta_max 28.39
_cell_measurement_theta_min 1.82
_cell_volume 2175.3(8)
_computing_cell_refinement Saint-Plus
_computing_data_collection 'Bruker DUO APEX II'
_computing_data_reduction Saint-Plus
_computing_molecular_graphics X-Seed
_computing_publication_material X-Seed
_computing_structure_refinement 'SHELXL-97 (Sheldrick, 1997)'
_computing_structure_solution 'SHELXS-97 (Sheldrick, 1990)'
_diffrn_ambient_temperature 173(2)
_diffrn_measured_fraction_theta_full 0.997
_diffrn_measured_fraction_theta_max 0.997
_diffrn_measurement_device_type 'Bruker DUO APEX II'
_diffrn_radiation_monochromator graphite
_diffrn_radiation_source 'fine-focus sealed tube'
_diffrn_radiation_type MoK\a
_diffrn_radiation_wavelength 0.71073
_diffrn_reflns_av_R_equivalents 0.0358
_diffrn_reflns_av_sigmaI/netI 0.0256
_diffrn_reflns_limit_h_max 13
_diffrn_reflns_limit_h_min -13
_diffrn_reflns_limit_k_max 13
_diffrn_reflns_limit_k_min -13
_diffrn_reflns_limit_l_max 29
_diffrn_reflns_limit_l_min -30
_diffrn_reflns_number 28772
_diffrn_reflns_theta_full 28.39
_diffrn_reflns_theta_max 28.39
_diffrn_reflns_theta_min 1.82
_exptl_absorpt_coefficient_mu 0.201
_exptl_absorpt_correction_T_max 0.9367
_exptl_absorpt_correction_T_min 0.9222
_exptl_absorpt_correction_type multi-scan
_exptl_absorpt_process_details 'SADABS, Bruker 2001'
_exptl_crystal_colour pink
_exptl_crystal_density_diffrn 1.443
_exptl_crystal_density_method 'not measured'
_exptl_crystal_description blocks
_exptl_crystal_F_000 984
_exptl_crystal_recrystallization_method 'Re-crystallisation from solvent: 30:70 acetonitrile/water'
_exptl_crystal_size_max 0.41
_exptl_crystal_size_mid 0.35
_exptl_crystal_size_min 0.33
_refine_diff_density_max 0.429
_refine_diff_density_min -0.393
_refine_diff_density_rms 0.047
_refine_ls_extinction_method none
_refine_ls_goodness_of_fit_ref 1.053
_refine_ls_hydrogen_treatment noref
_refine_ls_matrix_type full
_refine_ls_number_parameters 305
_refine_ls_number_reflns 5450
_refine_ls_number_restraints 0
_refine_ls_restrained_S_all 1.053
_refine_ls_R_factor_all 0.0478
_refine_ls_R_factor_gt 0.0390
_refine_ls_shift/su_max 0.000
_refine_ls_shift/su_mean 0.000
_refine_ls_structure_factor_coef Fsqd
_refine_ls_weighting_details 'calc w=1/[\s^2^(Fo^2^)+(0.0512P)^2^+0.8547P] where P=(Fo^2^+2Fc^2^)/3'
_refine_ls_weighting_scheme calc
_refine_ls_wR_factor_gt 0.1012
_refine_ls_wR_factor_ref 0.1070
_reflns_number_gt 4571
_reflns_number_total 5450
_reflns_threshold_expression >2sigma(I)
_cod_data_source_file c6ce01534d2.cif
_cod_data_source_block 4
_cod_depositor_comments
;
The following automatic conversions were performed:

'_chemical_melting_point' value '519-521' was changed to '520.0(10)'
- the average value was taken and precision was estimated.

Automatic conversion script
Id: cif_fix_values 4268 2015-11-12 08:31:59Z antanas 

 Adding full bibliography for 7226454--7226460.cif.
;
_cod_original_cell_volume 2175.4(8)
_cod_database_code 7226457

loop_
_symmetry_equiv_pos_as_xyz
'x, y, z'
'-x, y+1/2, -z+1/2'
'-x, -y, -z'
'x, -y-1/2, z-1/2'

loop_
_atom_site_label
_atom_site_type_symbol
_atom_site_fract_x
_atom_site_fract_y
_atom_site_fract_z
_atom_site_U_iso_or_equiv
_atom_site_adp_type
_atom_site_occupancy
_atom_site_symmetry_multiplicity
_atom_site_calc_flag
_atom_site_refinement_flags
S1 S 0.24852(3) 0.41143(4) 0.116367(15) 0.02441(10) Uani 1 1 d .
C1 C 0.61577(13) 0.59389(14) 0.18014(6) 0.0214(3) Uani 1 1 d .
C2 C 0.48849(13) 0.55752(13) 0.14425(6) 0.0210(3) Uani 1 1 d .
H2 H 0.4548 0.6050 0.1079 0.025 Uiso 1 1 calc R
C3 C 0.41120(13) 0.45278(14) 0.16123(6) 0.0217(3) Uani 1 1 d .
C4 C 0.45965(15) 0.38271(15) 0.21464(6) 0.0271(3) Uani 1 1 d .
H4 H 0.4066 0.3108 0.2261 0.032 Uiso 1 1 calc R
C5 C 0.58466(16) 0.41786(15) 0.25081(6) 0.0290(3) Uani 1 1 d .
H5 H 0.6170 0.3704 0.2873 0.035 Uiso 1 1 calc R
C6 C 0.66368(14) 0.52263(15) 0.23410(6) 0.0244(3) Uani 1 1 d .
C7 C 0.70072(14) 0.70473(15) 0.16112(6) 0.0264(3) Uani 1 1 d .
O8 O 0.65628(11) 0.76463(12) 0.11195(5) 0.0355(3) Uani 1 1 d .
O9 O 0.81380(12) 0.73465(13) 0.19530(5) 0.0416(3) Uani 1 1 d .
O10 O 0.78646(11) 0.55257(12) 0.27006(5) 0.0333(3) Uani 1 1 d .
H10 H 0.8163 0.6254 0.2488 0.070(7) Uiso 1 1 d R
O11 O 0.22207(14) 0.27148(12) 0.13017(6) 0.0481(3) Uani 1 1 d .
O12 O 0.25889(11) 0.43188(12) 0.05443(4) 0.0325(2) Uani 1 1 d .
O13 O 0.14990(11) 0.50664(13) 0.13319(5) 0.0379(3) Uani 1 1 d .
O20 O 0.44499(12) 0.29108(16) 0.00349(5) 0.0513(4) Uani 1 1 d .
H20B H 0.4168 0.2840 -0.0338 0.068(7) Uiso 1 1 d R
H20A H 0.3816 0.3282 0.0175 0.068(8) Uiso 1 1 d R
H18A H 1.0937 1.1235 0.1134 0.051(6) Uiso 1 1 d R
N11A N 0.84243(13) 0.94269(13) 0.09059(5) 0.0274(3) Uani 1 1 d .
H11A H 0.7783 0.8780 0.0999 0.069(7) Uiso 1 1 d R
C12A C 0.82098(15) 1.02195(15) 0.03920(6) 0.0268(3) Uani 1 1 d .
C13A C 0.71270(17) 1.02587(18) -0.01063(7) 0.0360(3) Uani 1 1 d .
H13A H 0.6354 0.9667 -0.0146 0.043 Uiso 1 1 calc R
C14A C 0.7242(2) 1.1207(2) -0.05381(8) 0.0452(4) Uani 1 1 d .
H14A H 0.6522 1.1277 -0.0884 0.054 Uiso 1 1 calc R
C15A C 0.8390(2) 1.20715(18) -0.04820(8) 0.0461(5) Uani 1 1 d .
H15A H 0.8427 1.2704 -0.0793 0.055 Uiso 1 1 calc R
C16A C 0.9461(2) 1.20304(16) 0.00088(8) 0.0387(4) Uani 1 1 d .
H16A H 1.0238 1.2614 0.0045 0.046 Uiso 1 1 calc R
C17A C 0.93472(15) 1.10872(14) 0.04514(7) 0.0284(3) Uani 1 1 d .
N18A N 1.01968(13) 1.07833(13) 0.09974(6) 0.0307(3) Uani 1 1 d .
C19A C 0.96130(15) 0.97990(15) 0.12546(7) 0.0296(3) Uani 1 1 d .
H19A H 0.9992 0.9414 0.1635 0.036 Uiso 1 1 calc R
N11B N -0.11447(12) 0.41819(13) 0.11854(6) 0.0281(3) Uani 1 1 d .
H11B H -0.0300 0.4604 0.1232 0.056(6) Uiso 1 1 d R
C12B C -0.15143(14) 0.32223(15) 0.15651(6) 0.0264(3) Uani 1 1 d .
C13B C -0.08223(19) 0.2782(2) 0.21259(7) 0.0418(4) Uani 1 1 d .
H13B H 0.0041 0.3158 0.2318 0.050 Uiso 1 1 calc R
C14B C -0.1444(3) 0.1790(2) 0.23837(9) 0.0573(6) Uani 1 1 d .
H14B H -0.1007 0.1461 0.2767 0.069 Uiso 1 1 calc R
C15B C -0.2704(3) 0.1239(2) 0.21023(11) 0.0646(7) Uani 1 1 d .
H15B H -0.3092 0.0534 0.2299 0.078 Uiso 1 1 calc R
C16B C -0.3428(2) 0.16803(19) 0.15409(10) 0.0477(5) Uani 1 1 d .
H16B H -0.4296 0.1308 0.1353 0.057 Uiso 1 1 calc R
C17B C -0.27860(15) 0.27020(15) 0.12776(6) 0.0272(3) Uani 1 1 d .
N18B N -0.31304(12) 0.33776(14) 0.07332(5) 0.0290(3) Uani 1 1 d .
H18B H -0.3994 0.3234 0.0451 0.066(7) Uiso 1 1 d R
C19B C -0.21316(16) 0.42300(16) 0.06944(7) 0.0298(3) Uani 1 1 d .
H19B H -0.2118 0.4802 0.0361 0.036 Uiso 1 1 calc R

loop_
_atom_site_aniso_label
_atom_site_aniso_U_11
_atom_site_aniso_U_22
_atom_site_aniso_U_33
_atom_site_aniso_U_23
_atom_site_aniso_U_13
_atom_site_aniso_U_12
S1 0.02176(16) 0.02697(18) 0.02352(17) 0.00076(12) 0.00252(12) -0.00884(13)
C1 0.0200(6) 0.0232(6) 0.0202(6) -0.0030(5) 0.0028(5) -0.0016(5)
C2 0.0208(6) 0.0233(6) 0.0184(6) 0.0000(5) 0.0025(5) -0.0021(5)
C3 0.0205(6) 0.0239(6) 0.0203(6) -0.0006(5) 0.0033(5) -0.0033(5)
C4 0.0287(7) 0.0275(7) 0.0251(7) 0.0044(5) 0.0059(5) -0.0036(6)
C5 0.0326(7) 0.0312(7) 0.0213(6) 0.0053(5) 0.0013(5) 0.0017(6)
C6 0.0226(6) 0.0279(7) 0.0204(6) -0.0041(5) -0.0005(5) 0.0011(5)
C7 0.0230(6) 0.0298(7) 0.0251(6) -0.0035(5) 0.0023(5) -0.0078(6)
O8 0.0351(6) 0.0427(6) 0.0252(5) 0.0048(4) -0.0013(4) -0.0207(5)
O9 0.0313(6) 0.0465(7) 0.0397(6) 0.0035(5) -0.0089(5) -0.0189(5)
O10 0.0286(5) 0.0362(6) 0.0287(5) -0.0006(4) -0.0087(4) -0.0023(4)
O11 0.0498(7) 0.0348(6) 0.0500(7) 0.0120(5) -0.0114(6) -0.0243(6)
O12 0.0281(5) 0.0453(6) 0.0226(5) 0.0000(4) 0.0015(4) -0.0040(5)
O13 0.0207(5) 0.0534(7) 0.0400(6) -0.0105(5) 0.0070(4) -0.0046(5)
O20 0.0266(6) 0.0905(11) 0.0324(6) -0.0207(7) -0.0037(5) 0.0034(6)
N11A 0.0262(6) 0.0274(6) 0.0293(6) -0.0015(5) 0.0072(5) -0.0072(5)
C12A 0.0288(7) 0.0241(7) 0.0294(7) -0.0037(5) 0.0104(6) -0.0025(6)
C13A 0.0354(8) 0.0385(9) 0.0332(8) -0.0045(7) 0.0050(6) -0.0020(7)
C14A 0.0589(12) 0.0450(10) 0.0310(8) 0.0005(7) 0.0076(8) 0.0113(9)
C15A 0.0748(13) 0.0302(8) 0.0411(9) 0.0046(7) 0.0299(9) 0.0086(9)
C16A 0.0515(10) 0.0236(7) 0.0494(10) -0.0027(7) 0.0295(8) -0.0042(7)
C17A 0.0300(7) 0.0216(6) 0.0374(8) -0.0074(6) 0.0156(6) -0.0025(6)
N18A 0.0239(6) 0.0271(6) 0.0421(7) -0.0097(5) 0.0092(5) -0.0075(5)
C19A 0.0264(7) 0.0289(7) 0.0330(7) -0.0054(6) 0.0049(6) -0.0030(6)
N11B 0.0203(5) 0.0339(7) 0.0304(6) -0.0039(5) 0.0057(5) -0.0013(5)
C12B 0.0232(6) 0.0334(7) 0.0224(6) -0.0013(5) 0.0041(5) 0.0091(6)
C13B 0.0432(9) 0.0565(11) 0.0238(7) 0.0027(7) 0.0030(7) 0.0263(8)
C14B 0.0733(15) 0.0633(13) 0.0395(10) 0.0175(9) 0.0212(10) 0.0338(12)
C15B 0.103(2) 0.0403(10) 0.0693(14) 0.0230(10) 0.0617(15) 0.0165(12)
C16B 0.0495(10) 0.0377(9) 0.0657(12) -0.0057(9) 0.0342(9) -0.0074(8)
C17B 0.0257(7) 0.0301(7) 0.0276(7) -0.0026(6) 0.0095(5) 0.0033(6)
N18B 0.0219(6) 0.0399(7) 0.0228(6) -0.0049(5) -0.0006(4) 0.0042(5)
C19B 0.0319(7) 0.0339(8) 0.0247(7) 0.0034(6) 0.0084(6) 0.0075(6)

loop_
_atom_type_symbol
_atom_type_description
_atom_type_scat_dispersion_real
_atom_type_scat_dispersion_imag
_atom_type_scat_source
C C 0.0033 0.0016 'International Tables Vol C Tables 4.2.6.8 and 6.1.1.4'
H H 0.0000 0.0000 'International Tables Vol C Tables 4.2.6.8 and 6.1.1.4'
N N 0.0061 0.0033 'International Tables Vol C Tables 4.2.6.8 and 6.1.1.4'
O O 0.0106 0.0060 'International Tables Vol C Tables 4.2.6.8 and 6.1.1.4'
S S 0.1246 0.1234 'International Tables Vol C Tables 4.2.6.8 and 6.1.1.4'

loop_
_geom_angle_atom_site_label_1
_geom_angle_atom_site_label_2
_geom_angle_atom_site_label_3
_geom_angle
O11 S1 O12 113.37(8)
O11 S1 O13 112.85(8)
O12 S1 O13 110.85(7)
O11 S1 C3 106.06(7)
O12 S1 C3 106.93(7)
O13 S1 C3 106.22(7)
C2 C1 C6 118.87(12)
C2 C1 C7 120.56(12)
C6 C1 C7 120.56(12)
C3 C2 C1 120.55(12)
C2 C3 C4 120.14(12)
C2 C3 S1 119.89(10)
C4 C3 S1 119.94(11)
C5 C4 C3 120.08(13)
C4 C5 C6 120.33(13)
O10 C6 C5 118.67(12)
O10 C6 C1 121.30(13)
C5 C6 C1 120.03(12)
O9 C7 O8 122.85(14)
O9 C7 C1 118.12(13)
O8 C7 C1 119.03(12)
C19A N11A C12A 108.26(12)
N11A C12A C13A 131.55(14)
N11A C12A C17A 106.41(13)
C13A C12A C17A 122.03(15)
C14A C13A C12A 116.07(16)
C13A C14A C15A 122.00(17)
C16A C15A C14A 121.95(16)
C15A C16A C17A 116.53(16)
N18A C17A C16A 132.22(15)
N18A C17A C12A 106.38(13)
C16A C17A C12A 121.41(16)
C19A N18A C17A 108.55(12)
N18A C19A N11A 110.41(14)
C19B N11B C12B 108.11(12)
N11B C12B C13B 130.33(15)
N11B C12B C17B 106.66(12)
C13B C12B C17B 123.00(16)
C14B C13B C12B 116.40(19)
C13B C14B C15B 121.74(18)
C14B C15B C16B 122.80(18)
C17B C16B C15B 115.27(19)
N18B C17B C12B 106.04(13)
N18B C17B C16B 133.16(16)
C12B C17B C16B 120.78(16)
C19B N18B C17B 108.55(12)
N18B C19B N11B 110.63(13)

loop_
_geom_bond_atom_site_label_1
_geom_bond_atom_site_label_2
_geom_bond_distance
S1 O11 1.4459(12)
S1 O12 1.4555(11)
S1 O13 1.4610(12)
S1 C3 1.7669(14)
C1 C2 1.3990(18)
C1 C6 1.4113(19)
C1 C7 1.4951(19)
C2 C3 1.3855(18)
C3 C4 1.3964(19)
C4 C5 1.381(2)
C5 C6 1.394(2)
C6 O10 1.3502(17)
C7 O9 1.2590(17)
C7 O8 1.2636(18)
N11A C19A 1.3276(19)
N11A C12A 1.3883(19)
C12A C13A 1.392(2)
C12A C17A 1.396(2)
C13A C14A 1.379(2)
C14A C15A 1.403(3)
C15A C16A 1.374(3)
C16A C17A 1.394(2)
C17A N18A 1.384(2)
N18A C19A 1.326(2)
N11B C19B 1.3261(19)
N11B C12B 1.382(2)
C12B C13B 1.390(2)
C12B C17B 1.390(2)
C13B C14B 1.352(3)
C14B C15B 1.389(4)
C15B C16B 1.401(3)
C16B C17B 1.391(2)
C17B N18B 1.3886(19)
N18B C19B 1.313(2)

loop_
_geom_hbond_atom_site_label_D
_geom_hbond_atom_site_label_H
_geom_hbond_atom_site_label_A
_geom_hbond_distance_DH
_geom_hbond_distance_HA
_geom_hbond_distance_DA
_geom_hbond_angle_DHA
_geom_hbond_site_symmetry_A
N11A H11A O8 0.95 1.71 2.6599(16) 176.1 .
N11B H11B O13 0.92 1.81 2.7131(17) 167.8 .
O10 H10 O9 0.95 1.62 2.5273(17) 158.4 .
O20 H20A O12 0.85 1.91 2.7516(18) 171.4 .
N18B H18B O20 0.97 1.66 2.6272(18) 173.0 1_455
N18A H18A O11 0.86 1.92 2.7415(17) 161.1 1_665
O20 H20B O8 0.84 1.84 2.6767(17) 168.8 3_665

loop_
_geom_torsion_atom_site_label_1
_geom_torsion_atom_site_label_2
_geom_torsion_atom_site_label_3
_geom_torsion_atom_site_label_4
_geom_torsion
C6 C1 C2 C3 -0.4(2)
C7 C1 C2 C3 178.56(13)
C1 C2 C3 C4 0.3(2)
C1 C2 C3 S1 178.25(10)
O11 S1 C3 C2 156.62(12)
O12 S1 C3 C2 35.35(13)
O13 S1 C3 C2 -83.07(13)
O11 S1 C3 C4 -25.38(14)
O12 S1 C3 C4 -146.65(12)
O13 S1 C3 C4 94.92(13)
C2 C3 C4 C5 0.2(2)
S1 C3 C4 C5 -177.82(12)
C3 C4 C5 C6 -0.5(2)
C4 C5 C6 O10 -178.86(14)
C4 C5 C6 C1 0.3(2)
C2 C1 C6 O10 179.26(12)
C7 C1 C6 O10 0.3(2)
C2 C1 C6 C5 0.1(2)
C7 C1 C6 C5 -178.85(13)
C2 C1 C7 O9 179.24(14)
C6 C1 C7 O9 -1.8(2)
C2 C1 C7 O8 -0.4(2)
C6 C1 C7 O8 178.51(14)
C19A N11A C12A C13A -178.76(16)
C19A N11A C12A C17A 0.31(16)
N11A C12A C13A C14A 178.87(16)
C17A C12A C13A C14A -0.1(2)
C12A C13A C14A C15A 0.7(3)
C13A C14A C15A C16A -0.5(3)
C14A C15A C16A C17A -0.3(2)
C15A C16A C17A N18A -178.92(16)
C15A C16A C17A C12A 0.9(2)
N11A C12A C17A N18A -0.06(15)
C13A C12A C17A N18A 179.12(14)
N11A C12A C17A C16A -179.89(13)
C13A C12A C17A C16A -0.7(2)
C16A C17A N18A C19A 179.58(16)
C12A C17A N18A C19A -0.22(16)
C17A N18A C19A N11A 0.43(17)
C12A N11A C19A N18A -0.47(17)
C19B N11B C12B C13B 178.85(16)
C19B N11B C12B C17B -0.49(16)
N11B C12B C13B C14B -178.41(16)
C17B C12B C13B C14B 0.8(2)
C12B C13B C14B C15B 0.1(3)
C13B C14B C15B C16B -1.0(3)
C14B C15B C16B C17B 0.9(3)
N11B C12B C17B N18B -0.07(15)
C13B C12B C17B N18B -179.47(14)
N11B C12B C17B C16B 178.45(14)
C13B C12B C17B C16B -0.9(2)
C15B C16B C17B N18B 178.13(16)
C15B C16B C17B C12B 0.1(2)
C12B C17B N18B C19B 0.62(16)
C16B C17B N18B C19B -177.64(17)
C17B N18B C19B N11B -0.96(17)
C12B N11B C19B N18B 0.91(17)
